data_4066321
loop_
_publ_author_name
'Wiedner, Eric S.'
'Yang, Jenny Y.'
'Dougherty, William G.'
'Kassel, W. Scott'
'Bullock, R. Morris'
'DuBois, M. Rakowski'
'DuBois, Daniel L.'

_publ_section_title
;
 Comparison of Cobalt and Nickel Complexes with Sterically Demanding
 Cyclic Diphosphine Ligands: Electrocatalytic H2Production by
 [Co(PtBu2NPh2)(CH3CN)3](BF4)2&#x2020;
;
_journal_issue 21
_journal_name_full Organometallics
_journal_page_first 5390
_journal_paper_doi 10.1021/om100395r
_journal_volume 29
_journal_year 2010
_chemical_formula_sum 'C34 H52 B2 Co F8 N6 P2'
_chemical_formula_weight 839.31
_chemical_name_systematic
; 
 ? 
;
_space_group_IT_number 14
_symmetry_cell_setting monoclinic
_symmetry_space_group_name_Hall '-P 2yn'
_symmetry_space_group_name_H-M 'P 1 21/n 1'
_atom_sites_solution_hydrogens geom
_atom_sites_solution_primary direct
_atom_sites_solution_secondary difmap
_audit_creation_method SHELXL-97
_cell_angle_alpha 90.00
_cell_angle_beta 102.0710(10)
_cell_angle_gamma 90.00
_cell_formula_units_Z 4
_cell_length_a 10.2216(3)
_cell_length_b 18.3939(5)
_cell_length_c 22.2016(6)
_cell_measurement_reflns_used 9888
_cell_measurement_temperature 100(2)
_cell_measurement_theta_max 33.19
_cell_measurement_theta_min 2.40
_cell_volume 4081.9(2)
_computing_cell_refinement 'Bruker SAINT'
_computing_data_collection 'Bruker APEX2'
_computing_data_reduction 'Bruker SAINT'
_computing_molecular_graphics 'Bruker SHELXTL'
_computing_publication_material 'Bruker SHELXTL'
_computing_structure_refinement 'SHELXL-97 (Sheldrick, 2008)'
_computing_structure_solution 'SHELXS-97 (Sheldrick, 2008)'
_diffrn_ambient_temperature 100(2)
_diffrn_measured_fraction_theta_full 0.999
_diffrn_measured_fraction_theta_max 0.989
_diffrn_measurement_device_type 'Bruker APEX-II CCD'
_diffrn_measurement_method '\f and \w scans'
_diffrn_radiation_monochromator graphite
_diffrn_radiation_source 'fine-focus sealed tube'
_diffrn_radiation_type MoK\a
_diffrn_radiation_wavelength 0.71073
_diffrn_reflns_av_R_equivalents 0.0310
_diffrn_reflns_av_sigmaI/netI 0.0483
_diffrn_reflns_limit_h_max 10
_diffrn_reflns_limit_h_min -15
_diffrn_reflns_limit_k_max 16
_diffrn_reflns_limit_k_min -28
_diffrn_reflns_limit_l_max 34
_diffrn_reflns_limit_l_min -34
_diffrn_reflns_number 41125
_diffrn_reflns_theta_full 25.00
_diffrn_reflns_theta_max 33.32
_diffrn_reflns_theta_min 2.18
_exptl_absorpt_coefficient_mu 0.568
_exptl_absorpt_correction_T_max 0.9454
_exptl_absorpt_correction_T_min 0.8852
_exptl_absorpt_correction_type multi-scan
_exptl_absorpt_process_details SADABS
_exptl_crystal_colour gold
_exptl_crystal_density_diffrn 1.366
_exptl_crystal_density_method 'not measured'
_exptl_crystal_description block
_exptl_crystal_F_000 1748
_exptl_crystal_size_max 0.22
_exptl_crystal_size_mid 0.17
_exptl_crystal_size_min 0.10
_refine_diff_density_max 0.695
_refine_diff_density_min -0.462
_refine_diff_density_rms 0.071
_refine_ls_extinction_method none
_refine_ls_goodness_of_fit_ref 1.034
_refine_ls_hydrogen_treatment constr
_refine_ls_matrix_type full
_refine_ls_number_parameters 488
_refine_ls_number_reflns 15636
_refine_ls_number_restraints 0
_refine_ls_restrained_S_all 1.034
_refine_ls_R_factor_all 0.0681
_refine_ls_R_factor_gt 0.0409
_refine_ls_shift/su_max 0.001
_refine_ls_shift/su_mean 0.000
_refine_ls_structure_factor_coef Fsqd
_refine_ls_weighting_details 'calc w=1/[\s^2^(Fo^2^)+(0.0446P)^2^+0.9880P] where P=(Fo^2^+2Fc^2^)/3'
_refine_ls_weighting_scheme calc
_refine_ls_wR_factor_gt 0.0913
_refine_ls_wR_factor_ref 0.1015
_reflns_number_gt 11428
_reflns_number_total 15636
_reflns_threshold_expression >2sigma(I)
_cod_data_source_file om100395r_si_002.cif
_cod_data_source_block pnl063
_cod_depositor_comments
;
The following automatic conversions were performed:

'_symmetry_cell_setting' value 'Monoclinic' changed to 'monoclinic'
according to /home/saulius/struct/CIF-dictionaries/cif_core.dic
dictionary named 'cif_core.dic' version 2.4.1 from 2010-06-29.

Automatic conversion script
Id: cif_fix_values 1715 2011-07-08 13:25:40Z adriana 
;
_cod_original_sg_symbol_H-M P2(1)/n
_cod_database_code 4066321

loop_
_symmetry_equiv_pos_as_xyz
'x, y, z'
'-x+1/2, y+1/2, -z+1/2'
'-x, -y, -z'
'x-1/2, -y-1/2, z-1/2'

loop_
_atom_site_label
_atom_site_type_symbol
_atom_site_fract_x
_atom_site_fract_y
_atom_site_fract_z
_atom_site_U_iso_or_equiv
_atom_site_adp_type
_atom_site_occupancy
_atom_site_symmetry_multiplicity
_atom_site_calc_flag
_atom_site_refinement_flags
Co1 Co 0.717689(18) 0.259447(9) 0.752145(8) 0.01281(4) Uani 1 1 d .
B1 B 0.66197(17) 0.56473(9) 0.84082(8) 0.0194(3) Uani 1 1 d .
F1 F 0.67310(11) 0.50655(6) 0.88139(5) 0.0379(3) Uani 1 1 d .
F2 F 0.67991(11) 0.54029(5) 0.78380(4) 0.0300(2) Uani 1 1 d .
F3 F 0.53634(10) 0.59687(6) 0.83422(5) 0.0366(2) Uani 1 1 d .
F4 F 0.75826(10) 0.61648(5) 0.86351(4) 0.0310(2) Uani 1 1 d .
B2 B 0.08958(18) 0.45607(10) 0.67560(9) 0.0244(3) Uani 1 1 d .
F5 F 0.15466(12) 0.39336(6) 0.69935(5) 0.0435(3) Uani 1 1 d .
F6 F 0.17905(15) 0.51157(7) 0.67445(8) 0.0688(4) Uani 1 1 d .
F7 F 0.00056(14) 0.47748(8) 0.71061(7) 0.0602(4) Uani 1 1 d .
F8 F 0.02303(17) 0.44287(8) 0.61626(6) 0.0664(4) Uani 1 1 d .
N1 N 0.44166(12) 0.35825(6) 0.80914(5) 0.0145(2) Uani 1 1 d .
N2 N 0.38804(12) 0.19009(6) 0.72395(5) 0.0156(2) Uani 1 1 d .
N3 N 0.86818(12) 0.19455(6) 0.78446(5) 0.0181(2) Uani 1 1 d .
N4 N 0.81342(12) 0.27173(6) 0.68525(6) 0.0186(2) Uani 1 1 d .
N5 N 0.81707(12) 0.34748(6) 0.79744(6) 0.0184(2) Uani 1 1 d .
P1 P 0.59686(3) 0.235708(18) 0.822291(15) 0.01272(6) Uani 1 1 d .
P2 P 0.53056(3) 0.318205(18) 0.707130(15) 0.01276(7) Uani 1 1 d .
C1 C 0.67132(14) 0.18177(7) 0.89239(6) 0.0175(3) Uani 1 1 d .
C2 C 0.79698(16) 0.22121(9) 0.92655(7) 0.0245(3) Uani 1 1 d .
H2A H 0.8411 0.1919 0.9618 0.037 Uiso 1 1 calc R
H2B H 0.7719 0.2685 0.9411 0.037 Uiso 1 1 calc R
H2C H 0.8583 0.2286 0.8986 0.037 Uiso 1 1 calc R
C3 C 0.70545(17) 0.10492(8) 0.87300(7) 0.0239(3) Uani 1 1 d .
H3A H 0.7550 0.1084 0.8398 0.036 Uiso 1 1 calc R
H3B H 0.6226 0.0775 0.8585 0.036 Uiso 1 1 calc R
H3C H 0.7604 0.0799 0.9084 0.036 Uiso 1 1 calc R
C4 C 0.57086(18) 0.17464(10) 0.93510(7) 0.0299(4) Uani 1 1 d .
H4A H 0.6094 0.1440 0.9704 0.045 Uiso 1 1 calc R
H4B H 0.4879 0.1525 0.9123 0.045 Uiso 1 1 calc R
H4C H 0.5514 0.2229 0.9497 0.045 Uiso 1 1 calc R
C5 C 0.54760(14) 0.32245(7) 0.85337(6) 0.0154(2) Uani 1 1 d .
H5A H 0.5162 0.3129 0.8919 0.018 Uiso 1 1 calc R
H5B H 0.6264 0.3550 0.8633 0.018 Uiso 1 1 calc R
C6 C 0.37062(15) 0.41298(7) 0.83945(7) 0.0181(3) Uani 1 1 d .
H6A H 0.3059 0.4398 0.8078 0.022 Uiso 1 1 calc R
H6B H 0.4358 0.4484 0.8620 0.022 Uiso 1 1 calc R
C7 C 0.20788(15) 0.32051(8) 0.86407(7) 0.0211(3) Uani 1 1 d .
H7 H 0.1922 0.3049 0.8224 0.025 Uiso 1 1 calc R
C8 C 0.14098(16) 0.28704(9) 0.90480(8) 0.0264(3) Uani 1 1 d .
H8 H 0.0811 0.2481 0.8912 0.032 Uiso 1 1 calc R
C9 C 0.16139(18) 0.31046(10) 0.96557(8) 0.0300(4) Uani 1 1 d .
H9 H 0.1152 0.2877 0.9934 0.036 Uiso 1 1 calc R
C10 C 0.24894(18) 0.36682(10) 0.98541(7) 0.0295(4) Uani 1 1 d .
H10 H 0.2619 0.3834 1.0268 0.035 Uiso 1 1 calc R
C11 C 0.31822(15) 0.39928(8) 0.94483(7) 0.0217(3) Uani 1 1 d .
H11 H 0.3801 0.4372 0.9590 0.026 Uiso 1 1 calc R
C12 C 0.29782(14) 0.37678(7) 0.88363(6) 0.0161(2) Uani 1 1 d .
C13 C 0.48984(14) 0.39057(7) 0.75757(6) 0.0152(2) Uani 1 1 d .
H13A H 0.5705 0.4203 0.7734 0.018 Uiso 1 1 calc R
H13B H 0.4201 0.4228 0.7338 0.018 Uiso 1 1 calc R
C14 C 0.52608(15) 0.36359(7) 0.63164(6) 0.0173(3) Uani 1 1 d .
C15 C 0.63759(16) 0.42097(8) 0.63954(7) 0.0224(3) Uani 1 1 d .
H15A H 0.7247 0.3972 0.6526 0.034 Uiso 1 1 calc R
H15B H 0.6250 0.4564 0.6708 0.034 Uiso 1 1 calc R
H15C H 0.6342 0.4460 0.6003 0.034 Uiso 1 1 calc R
C16 C 0.54350(16) 0.30506(8) 0.58452(6) 0.0205(3) Uani 1 1 d .
H16A H 0.5539 0.3284 0.5461 0.031 Uiso 1 1 calc R
H16B H 0.4645 0.2735 0.5763 0.031 Uiso 1 1 calc R
H16C H 0.6232 0.2759 0.6011 0.031 Uiso 1 1 calc R
C17 C 0.39005(16) 0.40099(8) 0.60812(7) 0.0237(3) Uani 1 1 d .
H17A H 0.3797 0.4413 0.6356 0.036 Uiso 1 1 calc R
H17B H 0.3179 0.3657 0.6073 0.036 Uiso 1 1 calc R
H17C H 0.3861 0.4198 0.5665 0.036 Uiso 1 1 calc R
C18 C 0.37489(13) 0.26161(7) 0.69566(6) 0.0149(2) Uani 1 1 d .
H18A H 0.3065 0.2890 0.7120 0.018 Uiso 1 1 calc R
H18B H 0.3407 0.2554 0.6508 0.018 Uiso 1 1 calc R
C19 C 0.45650(14) 0.13804(8) 0.69198(7) 0.0190(3) Uani 1 1 d .
H19A H 0.4746 0.0929 0.7167 0.023 Uiso 1 1 calc R
H19B H 0.5433 0.1585 0.6872 0.023 Uiso 1 1 calc R
C20 C 0.23540(16) 0.10840(8) 0.62223(7) 0.0219(3) Uani 1 1 d .
H20 H 0.1959 0.1114 0.6573 0.026 Uiso 1 1 calc R
C21 C 0.15633(17) 0.09216(9) 0.56511(7) 0.0248(3) Uani 1 1 d .
H21 H 0.0628 0.0853 0.5612 0.030 Uiso 1 1 calc R
C22 C 0.21207(17) 0.08578(9) 0.51372(7) 0.0258(3) Uani 1 1 d .
H22 H 0.1576 0.0744 0.4747 0.031 Uiso 1 1 calc R
C23 C 0.34937(18) 0.09630(9) 0.52003(7) 0.0270(3) Uani 1 1 d .
H23 H 0.3893 0.0913 0.4853 0.032 Uiso 1 1 calc R
C24 C 0.42839(16) 0.11421(8) 0.57749(7) 0.0218(3) Uani 1 1 d .
H24 H 0.5216 0.1223 0.5814 0.026 Uiso 1 1 calc R
C25 C 0.96228(15) 0.15931(8) 0.79151(7) 0.0209(3) Uani 1 1 d .
C26 C 1.08285(18) 0.11517(10) 0.80077(8) 0.0334(4) Uani 1 1 d .
H26A H 1.1413 0.1330 0.7742 0.050 Uiso 1 1 calc R
H26B H 1.0586 0.0645 0.7904 0.050 Uiso 1 1 calc R
H26C H 1.1299 0.1183 0.8439 0.050 Uiso 1 1 calc R
C27 C 0.88401(15) 0.26898(8) 0.65180(7) 0.0212(3) Uani 1 1 d .
C28 C 0.97082(19) 0.26491(10) 0.60766(9) 0.0330(4) Uani 1 1 d .
H28A H 0.9164 0.2576 0.5662 0.049 Uiso 1 1 calc R
H28B H 1.0331 0.2241 0.6183 0.049 Uiso 1 1 calc R
H28C H 1.0214 0.3103 0.6087 0.049 Uiso 1 1 calc R
C29 C 0.88142(15) 0.39475(7) 0.81982(7) 0.0190(3) Uani 1 1 d .
C30 C 0.96369(17) 0.45501(8) 0.84899(8) 0.0280(3) Uani 1 1 d .
H30A H 0.9058 0.4945 0.8576 0.042 Uiso 1 1 calc R
H30B H 1.0199 0.4727 0.8214 0.042 Uiso 1 1 calc R
H30C H 1.0206 0.4384 0.8877 0.042 Uiso 1 1 calc R
C31 C 0.37138(15) 0.12028(7) 0.62869(6) 0.0180(3) Uani 1 1 d .
C32 C 0.43292(14) 0.19077(7) 0.79045(6) 0.0160(2) Uani 1 1 d .
H32A H 0.4385 0.1398 0.8051 0.019 Uiso 1 1 calc R
H32B H 0.3634 0.2152 0.8082 0.019 Uiso 1 1 calc R
N6 N 0.5877(3) 0.40758(15) 0.45315(10) 0.0877(9) Uani 1 1 d .
C33 C 0.8247(2) 0.46050(14) 0.48651(10) 0.0536(6) Uani 1 1 d .
H33A H 0.8514 0.4824 0.4507 0.080 Uiso 1 1 calc R
H33B H 0.8877 0.4218 0.5033 0.080 Uiso 1 1 calc R
H33C H 0.8251 0.4978 0.5181 0.080 Uiso 1 1 calc R
C34 C 0.6917(3) 0.43040(11) 0.46812(9) 0.0459(5) Uani 1 1 d .

loop_
_atom_site_aniso_label
_atom_site_aniso_U_11
_atom_site_aniso_U_22
_atom_site_aniso_U_33
_atom_site_aniso_U_23
_atom_site_aniso_U_13
_atom_site_aniso_U_12
Co1 0.01164(8) 0.01185(8) 0.01535(8) -0.00084(6) 0.00374(6) 0.00021(6)
B1 0.0168(7) 0.0212(7) 0.0203(7) 0.0033(6) 0.0038(6) -0.0003(6)
F1 0.0451(6) 0.0343(5) 0.0328(5) 0.0163(5) 0.0048(5) -0.0052(5)
F2 0.0409(6) 0.0252(5) 0.0251(5) -0.0021(4) 0.0098(4) 0.0062(4)
F3 0.0184(5) 0.0572(7) 0.0357(5) 0.0056(5) 0.0091(4) 0.0083(5)
F4 0.0270(5) 0.0324(5) 0.0314(5) -0.0012(4) 0.0008(4) -0.0106(4)
B2 0.0209(8) 0.0235(8) 0.0280(8) -0.0016(7) 0.0035(7) 0.0019(7)
F5 0.0396(6) 0.0366(6) 0.0490(7) 0.0016(5) -0.0026(5) 0.0188(5)
F6 0.0575(9) 0.0393(7) 0.1166(13) -0.0193(8) 0.0340(9) -0.0226(7)
F7 0.0673(9) 0.0559(8) 0.0707(9) 0.0166(7) 0.0449(8) 0.0290(7)
F8 0.1001(12) 0.0507(8) 0.0338(6) 0.0014(6) -0.0194(7) -0.0009(8)
N1 0.0154(5) 0.0142(5) 0.0151(5) 0.0013(4) 0.0059(4) 0.0030(4)
N2 0.0169(5) 0.0131(5) 0.0158(5) 0.0001(4) 0.0009(4) -0.0005(4)
N3 0.0177(6) 0.0178(5) 0.0186(5) -0.0019(4) 0.0034(4) 0.0006(4)
N4 0.0183(6) 0.0168(5) 0.0217(6) 0.0009(4) 0.0063(5) 0.0010(4)
N5 0.0151(6) 0.0175(5) 0.0233(6) -0.0013(5) 0.0056(5) -0.0005(4)
P1 0.01146(15) 0.01275(14) 0.01371(14) 0.00078(12) 0.00204(12) -0.00031(12)
P2 0.01369(16) 0.01136(13) 0.01370(14) 0.00026(11) 0.00391(12) 0.00020(12)
C1 0.0165(6) 0.0185(6) 0.0164(6) 0.0043(5) 0.0011(5) 0.0009(5)
C2 0.0239(8) 0.0255(7) 0.0200(6) -0.0012(6) -0.0046(6) 0.0012(6)
C3 0.0272(8) 0.0167(6) 0.0258(7) 0.0046(6) 0.0013(6) 0.0013(6)
C4 0.0308(9) 0.0367(9) 0.0240(7) 0.0138(7) 0.0097(7) 0.0050(7)
C5 0.0144(6) 0.0162(6) 0.0155(6) -0.0013(5) 0.0030(5) 0.0010(5)
C6 0.0193(7) 0.0148(6) 0.0218(6) -0.0015(5) 0.0084(5) 0.0021(5)
C7 0.0165(7) 0.0250(7) 0.0228(7) -0.0065(6) 0.0065(5) -0.0016(5)
C8 0.0213(7) 0.0242(7) 0.0367(8) -0.0039(7) 0.0132(7) -0.0051(6)
C9 0.0310(9) 0.0337(8) 0.0294(8) 0.0065(7) 0.0158(7) 0.0002(7)
C10 0.0331(9) 0.0402(9) 0.0167(6) -0.0013(6) 0.0080(6) 0.0004(7)
C11 0.0201(7) 0.0252(7) 0.0195(6) -0.0037(6) 0.0035(5) -0.0017(6)
C12 0.0134(6) 0.0170(6) 0.0187(6) -0.0012(5) 0.0053(5) 0.0022(5)
C13 0.0175(6) 0.0127(5) 0.0165(6) 0.0006(5) 0.0061(5) 0.0011(5)
C14 0.0220(7) 0.0143(6) 0.0162(6) 0.0024(5) 0.0051(5) 0.0011(5)
C15 0.0289(8) 0.0174(6) 0.0230(7) 0.0028(5) 0.0104(6) -0.0031(6)
C16 0.0270(8) 0.0204(6) 0.0147(6) 0.0001(5) 0.0054(5) 0.0009(6)
C17 0.0275(8) 0.0229(7) 0.0205(7) 0.0062(6) 0.0043(6) 0.0062(6)
C18 0.0132(6) 0.0140(5) 0.0164(5) 0.0008(5) 0.0005(5) 0.0004(5)
C19 0.0168(7) 0.0163(6) 0.0227(6) -0.0027(5) 0.0016(5) 0.0017(5)
C20 0.0228(7) 0.0224(7) 0.0205(6) -0.0050(6) 0.0049(6) -0.0019(6)
C21 0.0227(7) 0.0264(7) 0.0248(7) -0.0048(6) 0.0037(6) -0.0032(6)
C22 0.0336(9) 0.0236(7) 0.0170(6) -0.0029(6) -0.0017(6) -0.0026(6)
C23 0.0392(10) 0.0234(7) 0.0212(7) 0.0008(6) 0.0130(7) 0.0011(7)
C24 0.0208(7) 0.0186(6) 0.0266(7) 0.0010(6) 0.0067(6) 0.0003(5)
C25 0.0215(7) 0.0215(6) 0.0186(6) -0.0041(5) 0.0013(5) 0.0022(6)
C26 0.0255(8) 0.0384(9) 0.0319(8) -0.0085(7) -0.0040(7) 0.0165(7)
C27 0.0209(7) 0.0178(6) 0.0265(7) -0.0002(5) 0.0084(6) 0.0004(5)
C28 0.0364(10) 0.0320(8) 0.0384(9) -0.0053(7) 0.0256(8) -0.0026(7)
C29 0.0173(6) 0.0150(6) 0.0254(7) 0.0001(5) 0.0058(5) 0.0001(5)
C30 0.0247(8) 0.0179(7) 0.0396(9) -0.0063(6) 0.0028(7) -0.0057(6)
C31 0.0226(7) 0.0122(5) 0.0189(6) -0.0008(5) 0.0038(5) 0.0015(5)
C32 0.0139(6) 0.0173(6) 0.0163(6) 0.0022(5) 0.0020(5) -0.0025(5)
N6 0.118(2) 0.0932(19) 0.0459(12) 0.0240(12) 0.0025(13) -0.0615(17)
C33 0.0544(14) 0.0685(16) 0.0364(11) -0.0017(11) 0.0063(10) 0.0248(12)
C34 0.0809(18) 0.0316(9) 0.0237(8) 0.0064(7) 0.0077(10) -0.0042(11)

loop_
_atom_type_symbol
_atom_type_description
_atom_type_scat_dispersion_real
_atom_type_scat_dispersion_imag
_atom_type_scat_source
C C 0.0033 0.0016 'International Tables Vol C Tables 4.2.6.8 and 6.1.1.4'
H H 0.0000 0.0000 'International Tables Vol C Tables 4.2.6.8 and 6.1.1.4'
B B 0.0013 0.0007 'International Tables Vol C Tables 4.2.6.8 and 6.1.1.4'
N N 0.0061 0.0033 'International Tables Vol C Tables 4.2.6.8 and 6.1.1.4'
F F 0.0171 0.0103 'International Tables Vol C Tables 4.2.6.8 and 6.1.1.4'
P P 0.1023 0.0942 'International Tables Vol C Tables 4.2.6.8 and 6.1.1.4'
Co Co 0.3494 0.9721 'International Tables Vol C Tables 4.2.6.8 and 6.1.1.4'

loop_
_geom_angle_atom_site_label_1
_geom_angle_atom_site_label_2
_geom_angle_atom_site_label_3
_geom_angle
N4 Co1 N3 82.49(5)
N4 Co1 N5 90.34(5)
N3 Co1 N5 91.77(5)
N4 Co1 P1 173.80(4)
N3 Co1 P1 97.61(4)
N5 Co1 P1 95.85(3)
N4 Co1 P2 96.98(4)
N3 Co1 P2 170.96(4)
N5 Co1 P2 97.26(4)
P1 Co1 P2 81.942(14)
F4 B1 F1 109.76(13)
F4 B1 F2 109.52(13)
F1 B1 F2 109.43(13)
F4 B1 F3 108.40(13)
F1 B1 F3 110.12(13)
F2 B1 F3 109.60(13)
F8 B2 F7 109.90(16)
F8 B2 F6 108.17(16)
F7 B2 F6 108.67(15)
F8 B2 F5 108.76(14)
F7 B2 F5 110.31(15)
F6 B2 F5 111.00(15)
C5 N1 C13 112.72(11)
C5 N1 C6 111.49(10)
C13 N1 C6 110.86(10)
C18 N2 C32 114.40(10)
C18 N2 C19 113.31(11)
C32 N2 C19 114.82(11)
C25 N3 Co1 165.60(12)
C27 N4 Co1 167.31(12)
C29 N5 Co1 173.68(12)
C5 P1 C1 104.05(6)
C5 P1 C32 103.30(6)
C1 P1 C32 104.89(6)
C5 P1 Co1 109.04(5)
C1 P1 Co1 119.90(5)
C32 P1 Co1 114.03(4)
C13 P2 C14 104.88(6)
C13 P2 C18 100.99(6)
C14 P2 C18 105.43(6)
C13 P2 Co1 110.95(5)
C14 P2 Co1 118.35(5)
C18 P2 Co1 114.45(4)
C2 C1 C3 110.98(12)
C2 C1 C4 109.46(13)
C3 C1 C4 108.24(12)
C2 C1 P1 108.33(10)
C3 C1 P1 109.36(10)
C4 C1 P1 110.47(10)
N1 C5 P1 111.12(9)
N1 C6 C12 110.57(11)
C8 C7 C12 120.67(14)
C7 C8 C9 120.07(15)
C10 C9 C8 119.89(15)
C9 C10 C11 119.96(14)
C10 C11 C12 120.73(14)
C7 C12 C11 118.65(13)
C7 C12 C6 120.65(12)
C11 C12 C6 120.69(13)
N1 C13 P2 109.74(9)
C15 C14 C16 111.72(12)
C15 C14 C17 109.10(12)
C16 C14 C17 107.86(12)
C15 C14 P2 109.07(10)
C16 C14 P2 108.28(9)
C17 C14 P2 110.81(10)
N2 C18 P2 116.45(9)
N2 C19 C31 110.51(11)
C31 C20 C21 120.62(14)
C22 C21 C20 120.74(15)
C21 C22 C23 119.01(14)
C22 C23 C24 120.09(14)
C31 C24 C23 120.34(15)
N3 C25 C26 179.36(18)
N4 C27 C28 178.32(18)
N5 C29 C30 179.50(17)
C20 C31 C24 119.18(13)
C20 C31 C19 119.74(13)
C24 C31 C19 121.07(13)
N2 C32 P1 117.12(9)
N6 C34 C33 179.1(2)

loop_
_geom_bond_atom_site_label_1
_geom_bond_atom_site_label_2
_geom_bond_distance
Co1 N4 1.9550(12)
Co1 N3 1.9607(12)
Co1 N5 2.0586(12)
Co1 P1 2.2239(4)
Co1 P2 2.2419(4)
B1 F4 1.3861(19)
B1 F1 1.3881(19)
B1 F2 1.3910(19)
B1 F3 1.3933(19)
B2 F8 1.372(2)
B2 F7 1.372(2)
B2 F6 1.374(2)
B2 F5 1.380(2)
N1 C5 1.4580(17)
N1 C13 1.4639(17)
N1 C6 1.4826(17)
N2 C18 1.4517(17)
N2 C32 1.4517(17)
N2 C19 1.4552(18)
N3 C25 1.1432(19)
N4 C27 1.1397(19)
N5 C29 1.1396(18)
P1 C5 1.8494(13)
P1 C1 1.8682(14)
P1 C32 1.8696(14)
P2 C13 1.8422(13)
P2 C14 1.8644(14)
P2 C18 1.8737(14)
C1 C2 1.531(2)
C1 C3 1.539(2)
C1 C4 1.542(2)
C6 C12 1.5048(19)
C7 C8 1.387(2)
C7 C12 1.392(2)
C8 C9 1.390(2)
C9 C10 1.380(3)
C10 C11 1.392(2)
C11 C12 1.3936(19)
C14 C15 1.536(2)
C14 C16 1.5373(19)
C14 C17 1.541(2)
C19 C31 1.525(2)
C20 C31 1.384(2)
C20 C21 1.386(2)
C21 C22 1.383(2)
C22 C23 1.394(2)
C23 C24 1.399(2)
C24 C31 1.386(2)
C25 C26 1.454(2)
C27 C28 1.455(2)
C29 C30 1.459(2)
N6 C34 1.126(3)
C33 C34 1.445(4)
